data_7050918
loop_
_publ_author_name
'Xavier Sava'
'Mohand Melaimi'
'Nicolas M\'ezailles'
'Louis Ricard'
'Fran\,cois Mathey'
'Pascal Le Floch'

_publ_section_title
;
 Cationic diphosphaferrocene gallium dichloride complexes
;
_journal_issue 10
_journal_name_full 'New J. Chem.'
_journal_page_first 1378
_journal_page_last 1383
_journal_paper_doi 10.1039/b204075c
_journal_volume 26
_journal_year 2002
_chemical_formula_sum 'C32 H56 Cl6 Fe Ga2 P2'
_chemical_formula_weight 910.70
_chemical_name_systematic
; 
? 
;
_space_group_IT_number 19
_symmetry_cell_setting orthorhombic
_symmetry_space_group_name_Hall 'P 2ac 2ab'
_symmetry_space_group_name_H-M 'P 21 21 21'
_atom_sites_solution_hydrogens geom
_atom_sites_solution_primary direct
_atom_sites_solution_secondary difmap
_audit_creation_method SHELXL-97
_cell_angle_alpha 90.000(5)
_cell_angle_beta 90.000(5)
_cell_angle_gamma 90.000(5)
_cell_formula_units_Z 4
_cell_length_a 11.558(5)
_cell_length_b 14.425(5)
_cell_length_c 25.091(5)
_cell_measurement_reflns_used 251
_cell_measurement_temperature 150.0(10)
_cell_measurement_theta_max 20.0
_cell_measurement_theta_min 3.0
_cell_volume 4183(2)
_computing_structure_refinement 'SHELXL-97 (Sheldrick, 1997)'
_computing_structure_solution 'SHELXS-97 (Sheldrick, 1990)'
_diffrn_ambient_temperature 150.0(10)
_diffrn_measured_fraction_theta_full .996
_diffrn_measured_fraction_theta_max .996
_diffrn_measurement_device_type KappaCCD
_diffrn_measurement_method 'phi and omega scans'
_diffrn_radiation_monochromator graphite
_diffrn_radiation_source 'fine-focus sealed tube'
_diffrn_radiation_type MoK\a
_diffrn_radiation_wavelength 0.71069
_diffrn_reflns_av_R_equivalents 0.0000
_diffrn_reflns_av_sigmaI/netI 0.0449
_diffrn_reflns_limit_h_max 16
_diffrn_reflns_limit_h_min -16
_diffrn_reflns_limit_k_max 20
_diffrn_reflns_limit_k_min -20
_diffrn_reflns_limit_l_max 35
_diffrn_reflns_limit_l_min -35
_diffrn_reflns_number 12107
_diffrn_reflns_theta_full 30.03
_diffrn_reflns_theta_max 30.03
_diffrn_reflns_theta_min 3.25
_exptl_absorpt_coefficient_mu 2.102
_exptl_absorpt_correction_T_max 0.7297
_exptl_absorpt_correction_T_min 0.6786
_exptl_crystal_colour pink
_exptl_crystal_density_diffrn 1.446
_exptl_crystal_density_method 'not measured'
_exptl_crystal_description needle
_exptl_crystal_F_000 1872
_exptl_crystal_size_max 0.20
_exptl_crystal_size_mid 0.16
_exptl_crystal_size_min 0.16
_refine_diff_density_max .402
_refine_diff_density_min -.560
_refine_diff_density_rms .074
_refine_ls_abs_structure_details 'Flack H D (1983), Acta Cryst. A39, 876-881'
_refine_ls_abs_structure_Flack -0.003(5)
_refine_ls_extinction_method none
_refine_ls_goodness_of_fit_ref 1.017
_refine_ls_hydrogen_treatment mixed
_refine_ls_matrix_type full
_refine_ls_number_parameters 396
_refine_ls_number_reflns 12107
_refine_ls_number_restraints 0
_refine_ls_restrained_S_all 1.017
_refine_ls_R_factor_all 0.0404
_refine_ls_R_factor_gt 0.0310
_refine_ls_shift/su_max 0.002
_refine_ls_shift/su_mean 0.000
_refine_ls_structure_factor_coef Fsqd
_refine_ls_weighting_details 'calc w=1/[\s^2^(Fo^2^)+(0.0366P)^2^+0.0000P] where P=(Fo^2^+2Fc^2^)/3'
_refine_ls_weighting_scheme calc
_refine_ls_wR_factor_gt 0.0678
_refine_ls_wR_factor_ref 0.0716
_reflns_number_gt 10601
_reflns_number_total 12107
_reflns_threshold_expression >2sigma(I)
_cod_data_source_file b204075c.txt
_cod_data_source_block gafepr
_cod_depositor_comments
;
The following automatic conversions were performed:
'_symmetry_cell_setting' value 'Orthorhombic' changed to 'orthorhombic'
according to '/home/saulius/struct/CIF-dictionaries/cif_core.dic'
dictionary named 'cif_core.dic' version 2.4.1 from 2010-06-29.

Automatic conversion script
Id: cif_fix_enum 1527 2010-12-29 10:47:43Z saulius 
;
_cod_original_sg_symbol_H-M 'P212121     '
_cod_database_code 7050918

loop_
_symmetry_equiv_pos_as_xyz
'x, y, z'
'-x+1/2, -y, z+1/2'
'x+1/2, -y+1/2, -z'
'-x, y+1/2, -z+1/2'

loop_
_atom_site_label
_atom_site_type_symbol
_atom_site_fract_x
_atom_site_fract_y
_atom_site_fract_z
_atom_site_U_iso_or_equiv
_atom_site_adp_type
_atom_site_occupancy
_atom_site_symmetry_multiplicity
_atom_site_calc_flag
_atom_site_refinement_flags
_atom_site_disorder_assembly
_atom_site_disorder_group
Ga1 Ga 0.94206(2) 0.583279(15) 0.021489(9) 0.01869(6) Uani 1 1 d . . .
Ga2 Ga 1.25782(2) 0.317235(16) 0.174766(9) 0.02303(6) Uani 1 1 d . . .
Fe1 Fe 0.75058(3) 0.534666(18) 0.079461(10) 0.01372(6) Uani 1 1 d . . .
Cl1 Cl 0.97586(5) 0.51198(4) -0.05230(2) 0.02622(12) Uani 1 1 d . . .
Cl2 Cl 1.05906(6) 0.69426(4) 0.04279(2) 0.03086(13) Uani 1 1 d . . .
Cl3 Cl 1.32551(7) 0.25390(5) 0.10280(2) 0.03786(15) Uani 1 1 d . . .
Cl4 Cl 1.32193(6) 0.45781(4) 0.18461(3) 0.03871(16) Uani 1 1 d . . .
Cl5 Cl 1.06988(6) 0.31708(4) 0.17164(3) 0.03781(15) Uani 1 1 d . . .
Cl6 Cl 1.31636(7) 0.23888(5) 0.24330(3) 0.04508(18) Uani 1 1 d . . .
P1 P 0.75320(5) 0.64838(3) 0.011255(19) 0.01783(10) Uani 1 1 d . . .
P2 P 0.93901(5) 0.47336(4) 0.09238(2) 0.01633(10) Uani 1 1 d . . .
C1 C 0.66017(18) 0.54930(14) 0.00717(8) 0.0171(4) Uani 1 1 d . . .
C2 C 0.58051(18) 0.55120(14) 0.04982(8) 0.0167(4) Uani 1 1 d . . .
C3 C 0.60376(19) 0.62242(14) 0.08865(8) 0.0172(4) Uani 1 1 d . . .
C4 C 0.7043(2) 0.67463(14) 0.07691(8) 0.0175(4) Uani 1 1 d . . .
C5 C 0.6539(2) 0.48743(15) -0.04096(8) 0.0211(4) Uani 1 1 d . . .
H5A H 0.6042 0.4334 -0.0328 0.025 Uiso 1 1 calc R . .
H5B H 0.7324 0.4640 -0.0493 0.025 Uiso 1 1 calc R . .
C6 C 0.6055(2) 0.53804(17) -0.08985(8) 0.0277(5) Uani 1 1 d . . .
H6A H 0.5365 0.5743 -0.0793 0.033 Uiso 1 1 calc R . .
H6B H 0.6643 0.5819 -0.1036 0.033 Uiso 1 1 calc R . .
C7 C 0.5724(3) 0.4702(2) -0.13384(9) 0.0414(7) Uani 1 1 d . . .
H7A H 0.6405 0.4338 -0.1441 0.062 Uiso 1 1 calc R . .
H7B H 0.5438 0.5046 -0.1648 0.062 Uiso 1 1 calc R . .
H7C H 0.5118 0.4284 -0.1208 0.062 Uiso 1 1 calc R . .
C8 C 0.47617(19) 0.48888(14) 0.05233(8) 0.0199(4) Uani 1 1 d . . .
H8A H 0.4442 0.4900 0.0889 0.024 Uiso 1 1 calc R . .
H8B H 0.5000 0.4245 0.0443 0.024 Uiso 1 1 calc R . .
C9 C 0.3810(2) 0.51877(16) 0.01256(10) 0.0279(5) Uani 1 1 d . . .
H9A H 0.3749 0.5872 0.0126 0.034 Uiso 1 1 calc R . .
H9B H 0.4033 0.4989 -0.0238 0.034 Uiso 1 1 calc R . .
C10 C 0.2638(2) 0.47731(18) 0.02641(10) 0.0334(6) Uani 1 1 d . . .
H10A H 0.2713 0.4100 0.0304 0.050 Uiso 1 1 calc R . .
H10B H 0.2085 0.4911 -0.0021 0.050 Uiso 1 1 calc R . .
H10C H 0.2360 0.5041 0.0599 0.050 Uiso 1 1 calc R . .
C11 C 0.5240(2) 0.64405(15) 0.13459(9) 0.0213(4) Uani 1 1 d . . .
H11A H 0.5671 0.6792 0.1621 0.026 Uiso 1 1 calc R . .
H11B H 0.4971 0.5854 0.1509 0.026 Uiso 1 1 calc R . .
C12 C 0.4192(2) 0.70079(18) 0.11647(11) 0.0339(6) Uani 1 1 d . . .
H12A H 0.4460 0.7588 0.0994 0.041 Uiso 1 1 calc R . .
H12B H 0.3749 0.6650 0.0897 0.041 Uiso 1 1 calc R . .
C13 C 0.3411(3) 0.7241(2) 0.16315(13) 0.0533(9) Uani 1 1 d . . .
H13A H 0.3146 0.6666 0.1800 0.080 Uiso 1 1 calc R . .
H13B H 0.2742 0.7594 0.1504 0.080 Uiso 1 1 calc R . .
H13C H 0.3841 0.7612 0.1891 0.080 Uiso 1 1 calc R . .
C14 C 0.7542(2) 0.75347(13) 0.10946(8) 0.0205(4) Uani 1 1 d . . .
H14A H 0.7444 0.7391 0.1478 0.025 Uiso 1 1 calc R . .
H14B H 0.8382 0.7579 0.1022 0.025 Uiso 1 1 calc R . .
C15 C 0.6988(2) 0.84640(15) 0.09797(10) 0.0311(6) Uani 1 1 d . . .
H15A H 0.6149 0.8426 0.1057 0.037 Uiso 1 1 calc R . .
H15B H 0.7081 0.8611 0.0597 0.037 Uiso 1 1 calc R . .
C16 C 0.7516(3) 0.92372(16) 0.13091(10) 0.0389(6) Uani 1 1 d . . .
H16A H 0.7346 0.9132 0.1687 0.058 Uiso 1 1 calc R . .
H16B H 0.7187 0.9833 0.1198 0.058 Uiso 1 1 calc R . .
H16C H 0.8356 0.9246 0.1255 0.058 Uiso 1 1 calc R . .
C17 C 0.8197(2) 0.39915(13) 0.07765(8) 0.0175(4) Uani 1 1 d . . .
C18 C 0.73682(19) 0.40441(13) 0.11907(8) 0.0164(4) Uani 1 1 d . . .
C19 C 0.76024(19) 0.47790(13) 0.15693(7) 0.0160(4) Uani 1 1 d . . .
C20 C 0.86262(19) 0.52770(14) 0.14570(8) 0.0164(4) Uani 1 1 d . . .
C21 C 0.8223(2) 0.32798(14) 0.03363(8) 0.0211(4) Uani 1 1 d . . .
H21A H 0.8376 0.3598 -0.0006 0.025 Uiso 1 1 calc R . .
H21B H 0.7451 0.2985 0.0310 0.025 Uiso 1 1 calc R . .
C22 C 0.9139(2) 0.25197(15) 0.04181(10) 0.0268(5) Uani 1 1 d . . .
H22A H 0.9165 0.2352 0.0801 0.032 Uiso 1 1 calc R . .
H22B H 0.8904 0.1960 0.0217 0.032 Uiso 1 1 calc R . .
C23 C 1.0338(2) 0.28075(17) 0.02407(11) 0.0325(6) Uani 1 1 d . . .
H23A H 1.0342 0.2901 -0.0146 0.049 Uiso 1 1 calc R . .
H23B H 1.0894 0.2321 0.0335 0.049 Uiso 1 1 calc R . .
H23C H 1.0555 0.3387 0.0419 0.049 Uiso 1 1 calc R . .
C24 C 0.6425(2) 0.33413(15) 0.12624(9) 0.0214(5) Uani 1 1 d . . .
H24A H 0.6114 0.3158 0.0910 0.026 Uiso 1 1 calc R . .
H24B H 0.5787 0.3614 0.1474 0.026 Uiso 1 1 calc R . .
C25 C 0.6907(2) 0.24822(17) 0.15513(11) 0.0330(6) Uani 1 1 d . . .
H25A H 0.7523 0.2203 0.1329 0.040 Uiso 1 1 calc R . .
H25B H 0.7264 0.2682 0.1891 0.040 Uiso 1 1 calc R . .
C26 C 0.6012(3) 0.17556(17) 0.16681(12) 0.0419(7) Uani 1 1 d . . .
H26A H 0.5434 0.2008 0.1914 0.063 Uiso 1 1 calc R . .
H26B H 0.6385 0.1215 0.1831 0.063 Uiso 1 1 calc R . .
H26C H 0.5632 0.1570 0.1336 0.063 Uiso 1 1 calc R . .
C27 C 0.6832(2) 0.49804(15) 0.20408(8) 0.0205(4) Uani 1 1 d . . .
H27A H 0.6036 0.4775 0.1955 0.025 Uiso 1 1 calc R . .
H27B H 0.6809 0.5659 0.2099 0.025 Uiso 1 1 calc R . .
C28 C 0.7214(3) 0.45128(19) 0.25569(9) 0.0355(6) Uani 1 1 d . . .
H28A H 0.7999 0.4729 0.2654 0.043 Uiso 1 1 calc R . .
H28B H 0.7246 0.3833 0.2504 0.043 Uiso 1 1 calc R . .
C29 C 0.6371(3) 0.4739(2) 0.30069(10) 0.0445(7) Uani 1 1 d . . .
H29A H 0.6308 0.5413 0.3046 0.067 Uiso 1 1 calc R . .
H29B H 0.6654 0.4470 0.3341 0.067 Uiso 1 1 calc R . .
H29C H 0.5608 0.4480 0.2923 0.067 Uiso 1 1 calc R . .
C30 C 0.91931(19) 0.60154(14) 0.17947(8) 0.0198(4) Uani 1 1 d . . .
H30A H 0.8622 0.6263 0.2052 0.024 Uiso 1 1 calc R . .
H30B H 0.9447 0.6533 0.1563 0.024 Uiso 1 1 calc R . .
C31 C 1.0236(2) 0.56316(16) 0.20981(9) 0.0279(5) Uani 1 1 d . . .
H31A H 0.9985 0.5099 0.2318 0.034 Uiso 1 1 calc R . .
H31B H 1.0816 0.5403 0.1839 0.034 Uiso 1 1 calc R . .
C32 C 1.0794(2) 0.6351(2) 0.24546(10) 0.0367(6) Uani 1 1 d . . .
H32A H 1.1004 0.6896 0.2242 0.055 Uiso 1 1 calc R . .
H32B H 1.1491 0.6089 0.2618 0.055 Uiso 1 1 calc R . .
H32C H 1.0248 0.6534 0.2734 0.055 Uiso 1 1 calc R . .

loop_
_atom_site_aniso_label
_atom_site_aniso_U_11
_atom_site_aniso_U_22
_atom_site_aniso_U_33
_atom_site_aniso_U_23
_atom_site_aniso_U_13
_atom_site_aniso_U_12
Ga1 0.01575(12) 0.02118(11) 0.01914(11) -0.00035(9) 0.00279(9) -0.00257(10)
Ga2 0.02581(14) 0.02261(11) 0.02068(11) 0.00483(9) 0.00224(11) 0.00110(11)
Fe1 0.01256(14) 0.01453(12) 0.01406(12) 0.00011(10) -0.00056(12) 0.00002(13)
Cl1 0.0241(3) 0.0340(3) 0.0206(2) -0.0054(2) 0.0050(2) -0.0030(2)
Cl2 0.0266(3) 0.0293(3) 0.0367(3) -0.0053(2) 0.0053(3) -0.0125(3)
Cl3 0.0431(4) 0.0457(4) 0.0247(3) -0.0050(3) 0.0019(3) 0.0082(3)
Cl4 0.0381(4) 0.0298(3) 0.0482(4) -0.0022(3) 0.0133(3) -0.0100(3)
Cl5 0.0264(3) 0.0347(3) 0.0524(4) 0.0048(3) 0.0008(3) -0.0008(3)
Cl6 0.0539(5) 0.0527(4) 0.0286(3) 0.0191(3) 0.0034(3) 0.0145(4)
P1 0.0174(3) 0.0190(2) 0.0170(2) 0.00222(19) 0.0010(2) -0.0005(2)
P2 0.0132(3) 0.0175(2) 0.0182(2) -0.0021(2) -0.0005(2) 0.0005(2)
C1 0.0161(11) 0.0211(10) 0.0142(9) 0.0024(8) -0.0035(8) 0.0005(8)
C2 0.0130(11) 0.0195(9) 0.0175(9) 0.0019(8) -0.0025(8) 0.0021(8)
C3 0.0145(11) 0.0175(9) 0.0195(10) 0.0024(8) -0.0012(8) 0.0044(8)
C4 0.0194(11) 0.0146(9) 0.0185(9) 0.0003(8) -0.0010(8) 0.0036(8)
C5 0.0187(12) 0.0247(10) 0.0200(9) -0.0033(9) -0.0017(8) 0.0014(9)
C6 0.0306(14) 0.0342(12) 0.0183(10) 0.0007(10) -0.0027(9) -0.0017(11)
C7 0.0495(19) 0.0545(16) 0.0201(11) -0.0088(12) -0.0076(12) -0.0063(15)
C8 0.0158(11) 0.0230(10) 0.0209(10) 0.0012(8) -0.0010(8) -0.0026(9)
C9 0.0215(12) 0.0301(11) 0.0323(12) 0.0085(10) -0.0071(10) -0.0042(10)
C10 0.0158(12) 0.0405(13) 0.0439(14) 0.0077(11) -0.0050(11) -0.0019(11)
C11 0.0182(11) 0.0231(10) 0.0225(10) 0.0001(9) 0.0033(9) 0.0034(9)
C12 0.0234(14) 0.0355(13) 0.0429(14) 0.0020(12) 0.0034(11) 0.0088(11)
C13 0.045(2) 0.0458(17) 0.069(2) 0.0019(16) 0.0285(17) 0.0174(15)
C14 0.0213(11) 0.0179(9) 0.0224(9) -0.0011(8) -0.0007(9) -0.0020(10)
C15 0.0352(15) 0.0184(11) 0.0398(13) -0.0039(10) -0.0102(12) 0.0035(10)
C16 0.0512(18) 0.0209(11) 0.0447(14) -0.0063(10) -0.0026(14) 0.0016(13)
C17 0.0151(11) 0.0169(9) 0.0206(10) 0.0002(8) -0.0033(8) 0.0001(8)
C18 0.0136(11) 0.0162(9) 0.0194(9) 0.0016(7) -0.0027(8) 0.0017(8)
C19 0.0160(10) 0.0172(9) 0.0148(8) 0.0028(7) -0.0011(8) 0.0028(9)
C20 0.0168(10) 0.0184(9) 0.0140(9) -0.0003(8) -0.0030(8) 0.0022(8)
C21 0.0193(11) 0.0208(10) 0.0232(10) -0.0062(8) -0.0022(9) 0.0012(9)
C22 0.0272(13) 0.0182(10) 0.0350(12) -0.0062(9) -0.0006(10) 0.0025(9)
C23 0.0282(14) 0.0321(12) 0.0372(13) -0.0065(11) 0.0037(11) 0.0096(11)
C24 0.0197(12) 0.0211(10) 0.0235(10) 0.0007(9) 0.0000(9) -0.0024(9)
C25 0.0320(15) 0.0257(12) 0.0413(14) 0.0120(11) -0.0054(12) -0.0027(11)
C26 0.0342(16) 0.0265(12) 0.0648(19) 0.0164(13) 0.0013(14) -0.0033(12)
C27 0.0201(12) 0.0255(10) 0.0161(9) 0.0008(8) 0.0031(8) 0.0019(9)
C28 0.0425(17) 0.0471(15) 0.0169(10) 0.0074(10) 0.0054(10) 0.0140(13)
C29 0.058(2) 0.0542(17) 0.0216(12) 0.0080(12) 0.0130(12) 0.0121(16)
C30 0.0183(12) 0.0200(9) 0.0210(10) -0.0049(8) -0.0026(8) 0.0018(8)
C31 0.0252(13) 0.0319(12) 0.0267(11) -0.0076(10) -0.0075(10) 0.0031(10)
C32 0.0289(15) 0.0470(15) 0.0341(13) -0.0146(12) -0.0078(11) -0.0002(12)

loop_
_atom_type_symbol
_atom_type_description
_atom_type_scat_dispersion_real
_atom_type_scat_dispersion_imag
_atom_type_scat_source
C C .0033 .0016 'International Tables Vol C Tables 4.2.6.8 and 6.1.1.4'
H H .0000 .0000 'International Tables Vol C Tables 4.2.6.8 and 6.1.1.4'
P P .1023 .0942 'International Tables Vol C Tables 4.2.6.8 and 6.1.1.4'
Cl Cl .1484 .1585 'International Tables Vol C Tables 4.2.6.8 and 6.1.1.4'
Fe Fe .3463 .8444 'International Tables Vol C Tables 4.2.6.8 and 6.1.1.4'
Ga Ga .2307 1.6083 'International Tables Vol C Tables 4.2.6.8 and 6.1.1.4'

loop_
_geom_angle_atom_site_label_1
_geom_angle_atom_site_label_2
_geom_angle_atom_site_label_3
_geom_angle
_geom_angle_site_symmetry_1
_geom_angle_site_symmetry_3
_geom_angle_publ_flag
Cl1 Ga1 Cl2 116.91(3) . . ?
Cl1 Ga1 P2 109.06(3) . . ?
Cl2 Ga1 P2 108.50(3) . . ?
Cl1 Ga1 P1 105.12(2) . . ?
Cl2 Ga1 P1 107.86(4) . . ?
P2 Ga1 P1 109.15(2) . . ?
Cl1 Ga1 Fe1 118.73(2) . . ?
Cl2 Ga1 Fe1 124.29(2) . . ?
P2 Ga1 Fe1 54.65(2) . . ?
P1 Ga1 Fe1 54.54(3) . . ?
Cl6 Ga2 Cl3 109.17(3) . . ?
Cl6 Ga2 Cl4 106.87(4) . . ?
Cl3 Ga2 Cl4 111.38(3) . . ?
Cl6 Ga2 Cl5 109.89(3) . . ?
Cl3 Ga2 Cl5 109.26(3) . . ?
Cl4 Ga2 Cl5 110.23(3) . . ?
C4 Fe1 C1 75.49(8) . . ?
C4 Fe1 C20 103.14(8) . . ?
C1 Fe1 C20 171.49(8) . . ?
C4 Fe1 C19 114.60(8) . . ?
C1 Fe1 C19 149.15(8) . . ?
C20 Fe1 C19 39.10(8) . . ?
C4 Fe1 C17 172.02(9) . . ?
C1 Fe1 C17 105.20(8) . . ?
C20 Fe1 C17 74.96(8) . . ?
C19 Fe1 C17 68.96(8) . . ?
C4 Fe1 C2 69.05(8) . . ?
C1 Fe1 C2 39.10(8) . . ?
C20 Fe1 C2 148.53(8) . . ?
C19 Fe1 C2 114.61(8) . . ?
C17 Fe1 C2 116.64(8) . . ?
C4 Fe1 C3 39.20(8) . . ?
C1 Fe1 C3 68.77(8) . . ?
C20 Fe1 C3 115.61(8) . . ?
C19 Fe1 C3 99.96(8) . . ?
C17 Fe1 C3 148.64(8) . . ?
C2 Fe1 C3 39.69(8) . . ?
C4 Fe1 C18 147.87(8) . . ?
C1 Fe1 C18 116.96(8) . . ?
C20 Fe1 C18 68.68(8) . . ?
C19 Fe1 C18 39.92(7) . . ?
C17 Fe1 C18 38.97(8) . . ?
C2 Fe1 C18 101.18(8) . . ?
C3 Fe1 C18 114.46(8) . . ?
C4 Fe1 P1 46.58(6) . . ?
C1 Fe1 P1 46.73(6) . . ?
C20 Fe1 P1 126.44(6) . . ?
C19 Fe1 P1 158.73(6) . . ?
C17 Fe1 P1 128.31(6) . . ?
C2 Fe1 P1 71.34(6) . . ?
C3 Fe1 P1 71.16(6) . . ?
C18 Fe1 P1 161.34(5) . . ?
C4 Fe1 P2 126.81(7) . . ?
C1 Fe1 P2 127.66(6) . . ?
C20 Fe1 P2 46.46(6) . . ?
C19 Fe1 P2 71.42(6) . . ?
C17 Fe1 P2 46.43(6) . . ?
C2 Fe1 P2 160.57(6) . . ?
C3 Fe1 P2 159.74(6) . . ?
C18 Fe1 P2 71.11(6) . . ?
P1 Fe1 P2 110.17(3) . . ?
C4 Fe1 Ga1 86.74(6) . . ?
C1 Fe1 Ga1 85.28(6) . . ?
C20 Fe1 Ga1 86.25(6) . . ?
C19 Fe1 Ga1 123.04(6) . . ?
C17 Fe1 Ga1 85.40(6) . . ?
C2 Fe1 Ga1 122.36(6) . . ?
C3 Fe1 Ga1 123.30(6) . . ?
C18 Fe1 Ga1 122.24(6) . . ?
P1 Fe1 Ga1 55.20(2) . . ?
P2 Fe1 Ga1 55.00(3) . . ?
C4 P1 C1 91.84(10) . . ?
C4 P1 Fe1 58.38(7) . . ?
C1 P1 Fe1 58.78(6) . . ?
C4 P1 Ga1 105.89(8) . . ?
C1 P1 Ga1 103.94(8) . . ?
Fe1 P1 Ga1 70.26(2) . . ?
C17 P2 C20 92.09(10) . . ?
C17 P2 Fe1 59.08(7) . . ?
C20 P2 Fe1 58.97(7) . . ?
C17 P2 Ga1 104.83(7) . . ?
C20 P2 Ga1 105.95(7) . . ?
Fe1 P2 Ga1 70.35(2) . . ?
C2 C1 C5 126.09(19) . . ?
C2 C1 P1 109.42(15) . . ?
C5 C1 P1 123.26(15) . . ?
C2 C1 Fe1 70.87(11) . . ?
C5 C1 Fe1 131.05(15) . . ?
P1 C1 Fe1 74.49(7) . . ?
C1 C2 C3 113.87(18) . . ?
C1 C2 C8 122.85(18) . . ?
C3 C2 C8 123.14(18) . . ?
C1 C2 Fe1 70.02(12) . . ?
C3 C2 Fe1 70.69(12) . . ?
C8 C2 Fe1 131.49(14) . . ?
C4 C3 C2 113.06(18) . . ?
C4 C3 C11 123.40(19) . . ?
C2 C3 C11 123.37(19) . . ?
C4 C3 Fe1 68.88(12) . . ?
C2 C3 Fe1 69.62(12) . . ?
C11 C3 Fe1 133.84(14) . . ?
C3 C4 C14 126.85(19) . . ?
C3 C4 P1 109.85(15) . . ?
C14 C4 P1 122.52(16) . . ?
C3 C4 Fe1 71.92(12) . . ?
C14 C4 Fe1 127.72(15) . . ?
P1 C4 Fe1 75.04(7) . . ?
C1 C5 C6 112.18(17) . . ?
C7 C6 C5 111.4(2) . . ?
C2 C8 C9 112.10(17) . . ?
C10 C9 C8 112.11(19) . . ?
C3 C11 C12 111.55(19) . . ?
C13 C12 C11 111.1(2) . . ?
C15 C14 C4 113.68(19) . . ?
C14 C15 C16 112.2(2) . . ?
C18 C17 C21 125.95(19) . . ?
C18 C17 P2 109.81(14) . . ?
C21 C17 P2 123.04(17) . . ?
C18 C17 Fe1 71.25(11) . . ?
C21 C17 Fe1 130.77(15) . . ?
P2 C17 Fe1 74.49(8) . . ?
C17 C18 C19 113.20(19) . . ?
C17 C18 C24 122.95(18) . . ?
C19 C18 C24 123.50(18) . . ?
C17 C18 Fe1 69.78(11) . . ?
C19 C18 Fe1 69.31(11) . . ?
C24 C18 Fe1 134.94(15) . . ?
C20 C19 C18 113.44(18) . . ?
C20 C19 C27 123.56(18) . . ?
C18 C19 C27 123.00(19) . . ?
C20 C19 Fe1 70.34(11) . . ?
C18 C19 Fe1 70.77(11) . . ?
C27 C19 Fe1 128.01(14) . . ?
C19 C20 C30 127.60(18) . . ?
C19 C20 P2 109.92(15) . . ?
C30 C20 P2 121.04(16) . . ?
C19 C20 Fe1 70.56(11) . . ?
C30 C20 Fe1 132.43(14) . . ?
P2 C20 Fe1 74.57(8) . . ?
C17 C21 C22 113.63(18) . . ?
C23 C22 C21 113.31(19) . . ?
C18 C24 C25 109.75(19) . . ?
C26 C25 C24 113.8(2) . . ?
C19 C27 C28 114.19(18) . . ?
C27 C28 C29 110.4(2) . . ?
C20 C30 C31 111.46(17) . . ?
C32 C31 C30 112.4(2) . . ?

loop_
_geom_bond_atom_site_label_1
_geom_bond_atom_site_label_2
_geom_bond_distance
_geom_bond_site_symmetry_2
_geom_bond_publ_flag
Ga1 Cl1 2.1536(7) . ?
Ga1 Cl2 2.1627(8) . ?
Ga1 P2 2.3831(7) . ?
Ga1 P1 2.3902(11) . ?
Ga1 Fe1 2.7396(9) . ?
Ga2 Cl6 2.1662(7) . ?
Ga2 Cl3 2.1697(7) . ?
Ga2 Cl4 2.1730(9) . ?
Ga2 Cl5 2.1736(12) . ?
Fe1 C4 2.090(2) . ?
Fe1 C1 2.1041(19) . ?
Fe1 C20 2.109(2) . ?
Fe1 C19 2.1121(19) . ?
Fe1 C17 2.112(2) . ?
Fe1 C2 2.115(2) . ?
Fe1 C3 2.130(2) . ?
Fe1 C18 2.132(2) . ?
Fe1 P1 2.3707(7) . ?
Fe1 P2 2.3728(11) . ?
P1 C4 1.782(2) . ?
P1 C1 1.791(2) . ?
P2 C17 1.784(2) . ?
P2 C20 1.784(2) . ?
C1 C2 1.412(3) . ?
C1 C5 1.503(3) . ?
C2 C3 1.441(3) . ?
C2 C8 1.505(3) . ?
C3 C4 1.416(3) . ?
C3 C11 1.509(3) . ?
C4 C14 1.514(3) . ?
C5 C6 1.533(3) . ?
C6 C7 1.524(3) . ?
C8 C9 1.546(3) . ?
C9 C10 1.521(3) . ?
C11 C12 1.531(3) . ?
C12 C13 1.516(4) . ?
C14 C15 1.513(3) . ?
C15 C16 1.517(3) . ?
C17 C18 1.416(3) . ?
C17 C21 1.508(3) . ?
C18 C19 1.449(3) . ?
C18 C24 1.499(3) . ?
C19 C20 1.413(3) . ?
C19 C27 1.509(3) . ?
C20 C30 1.511(3) . ?
C21 C22 1.538(3) . ?
C22 C23 1.514(4) . ?
C24 C25 1.540(3) . ?
C25 C26 1.502(3) . ?
C27 C28 1.525(3) . ?
C28 C29 1.527(3) . ?
C30 C31 1.529(3) . ?
C31 C32 1.515(3) . ?
